data_2234355
loop_
_publ_author_name
'Jagadeesan, G.'
'Sethusankar, K.'
'Selvakumar, P.'
'Thennarasu, S.'
'Mandal, A. B.'

_publ_section_title
;
 Ethyl 2-(7-oxo-3,5-diphenyl-1,4-diazepan-2-yl)acetate
;
_journal_coeditor_code PV2512
_journal_issue 4
_journal_name_full 'Acta Crystallographica Section E'
_journal_page_first o1034
_journal_paper_doi 10.1107/S160053681200757X
_journal_volume 68
_journal_year 2012
_chemical_formula_iupac 'C21 H24 N2 O3'
_chemical_formula_moiety 'C21 H24 N2 O3'
_chemical_formula_sum 'C21 H24 N2 O3'
_chemical_formula_weight 352.42
_chemical_name_systematic
;
Ethyl 2-(7-oxo-3,5-diphenyl-1,4-diazepan-2-yl)acetate
;
_space_group_IT_number 14
_symmetry_cell_setting monoclinic
_symmetry_space_group_name_Hall '-P 2ybc'
_symmetry_space_group_name_H-M 'P 1 21/c 1'
_atom_sites_solution_hydrogens geom
_atom_sites_solution_primary direct
_atom_sites_solution_secondary difmap
_audit_creation_method SHELXL-97
_cell_angle_alpha 90.00
_cell_angle_beta 104.365(5)
_cell_angle_gamma 90.00
_cell_formula_units_Z 4
_cell_length_a 10.3721(19)
_cell_length_b 20.666(4)
_cell_length_c 9.1954(18)
_cell_measurement_reflns_used 5000
_cell_measurement_temperature 293(2)
_cell_measurement_theta_max 28.84
_cell_measurement_theta_min 2.03
_cell_volume 1909.4(6)
_computing_cell_refinement 'SAINT (Bruker, 2008)'
_computing_data_collection 'APEX2 (Bruker, 2008)'
_computing_data_reduction 'SAINT (Bruker, 2008)'
_computing_molecular_graphics 'ORTEP-3 (Farrugia, 1997)'
_computing_publication_material 'SHELXL97 (Sheldrick, 2008) and PLATON (Spek, 2009)'
_computing_structure_refinement 'SHELXL97 (Sheldrick, 2008)'
_computing_structure_solution 'SHELXS97 (Sheldrick, 2008)'
_diffrn_ambient_temperature 293(2)
_diffrn_measured_fraction_theta_full 0.998
_diffrn_measured_fraction_theta_max 0.998
_diffrn_measurement_device_type 'Bruker Kappa APEXII CCD'
_diffrn_measurement_method '\w and \f scan'
_diffrn_radiation_monochromator graphite
_diffrn_radiation_source 'fine-focus sealed tube'
_diffrn_radiation_type MoK\a
_diffrn_radiation_wavelength 0.71073
_diffrn_reflns_av_R_equivalents 0.0291
_diffrn_reflns_av_sigmaI/netI 0.0269
_diffrn_reflns_limit_h_max 12
_diffrn_reflns_limit_h_min -14
_diffrn_reflns_limit_k_max 27
_diffrn_reflns_limit_k_min -27
_diffrn_reflns_limit_l_max 12
_diffrn_reflns_limit_l_min -12
_diffrn_reflns_number 22045
_diffrn_reflns_theta_full 28.84
_diffrn_reflns_theta_max 28.84
_diffrn_reflns_theta_min 2.03
_exptl_absorpt_coefficient_mu 0.082
_exptl_absorpt_correction_T_max 0.9797
_exptl_absorpt_correction_T_min 0.9757
_exptl_absorpt_correction_type multi-scan
_exptl_absorpt_process_details '(SADABS; Bruker 2008)'
_exptl_crystal_colour colourless
_exptl_crystal_density_diffrn 1.226
_exptl_crystal_density_method 'not measured'
_exptl_crystal_description block
_exptl_crystal_F_000 752
_exptl_crystal_size_max 0.30
_exptl_crystal_size_mid 0.30
_exptl_crystal_size_min 0.25
_refine_diff_density_max 0.311
_refine_diff_density_min -0.258
_refine_ls_extinction_method none
_refine_ls_goodness_of_fit_ref 1.030
_refine_ls_hydrogen_treatment mixed
_refine_ls_matrix_type full
_refine_ls_number_parameters 259
_refine_ls_number_reflns 5000
_refine_ls_number_restraints 0
_refine_ls_restrained_S_all 1.030
_refine_ls_R_factor_all 0.0876
_refine_ls_R_factor_gt 0.0536
_refine_ls_shift/su_max 0.000
_refine_ls_shift/su_mean 0.000
_refine_ls_structure_factor_coef Fsqd
_refine_ls_weighting_details 'calc w=1/[\s^2^(Fo^2^)+(0.0669P)^2^+0.6968P] where P=(Fo^2^+2Fc^2^)/3'
_refine_ls_weighting_scheme calc
_refine_ls_wR_factor_gt 0.1362
_refine_ls_wR_factor_ref 0.1628
_reflns_number_gt 3284
_reflns_number_total 5000
_reflns_threshold_expression >2sigma(I)
_cod_data_source_file pv2512.cif
_cod_data_source_block I
_cod_original_sg_symbol_H-M 'P 21/c'
_cod_database_code 2234355
_cod_database_fobs_code 2234355

loop_
_symmetry_equiv_pos_as_xyz
'x, y, z'
'-x, y+1/2, -z+1/2'
'-x, -y, -z'
'x, -y-1/2, z-1/2'

loop_
_atom_site_type_symbol
_atom_site_label
_atom_site_fract_x
_atom_site_fract_y
_atom_site_fract_z
_atom_site_U_iso_or_equiv
_atom_site_adp_type
_atom_site_calc_flag
_atom_site_refinement_flags
_atom_site_occupancy
_atom_site_symmetry_multiplicity
_atom_site_disorder_assembly
_atom_site_disorder_group
O O2 0.8227(16) 0.0990(16) -0.341(3) 0.085(2) Uani d P 0.643(5) 1 A 1
O O3 0.8931(6) 0.0099(2) -0.1768(7) 0.0628(9) Uani d P 0.643(5) 1 A 1
C C19 0.8114(11) 0.0628(7) -0.2506(9) 0.0465(12) Uani d P 0.643(5) 1 A 1
C C20 1.0024(8) -0.0023(4) -0.2420(8) 0.125(2) Uani d P 0.643(5) 1 A 1
H H20A 1.0214 0.0374 -0.2889 0.150 Uiso calc PR 0.643(5) 1 A 1
H H20B 1.0798 -0.0120 -0.1611 0.150 Uiso calc PR 0.643(5) 1 A 1
C C21 0.9894(6) -0.0484(3) -0.3406(8) 0.129(2) Uani d P 0.643(5) 1 A 1
H H21A 0.9694 -0.0882 -0.2971 0.193 Uiso calc PR 0.643(5) 1 A 1
H H21B 1.0709 -0.0531 -0.3713 0.193 Uiso calc PR 0.643(5) 1 A 1
H H21C 0.9184 -0.0379 -0.4262 0.193 Uiso calc PR 0.643(5) 1 A 1
O O2' 0.799(3) 0.092(3) -0.348(6) 0.085(2) Uani d P 0.357(5) 1 A 2
O O3' 0.8947(13) 0.0289(5) -0.2026(14) 0.0628(9) Uani d P 0.357(5) 1 A 2
C C19' 0.797(2) 0.0621(15) -0.223(2) 0.0465(12) Uani d P 0.357(5) 1 A 2
C C20' 0.9985(16) 0.0226(9) -0.2859(16) 0.125(2) Uani d P 0.357(5) 1 A 2
H H20C 0.9687 -0.0100 -0.3629 0.150 Uiso calc PR 0.357(5) 1 A 2
H H20D 1.0023 0.0633 -0.3372 0.150 Uiso calc PR 0.357(5) 1 A 2
C C21' 1.1038(13) 0.0098(6) -0.2240(14) 0.129(2) Uani d P 0.357(5) 1 A 2
H H21D 1.1322 0.0376 -0.1386 0.193 Uiso calc PR 0.357(5) 1 A 2
H H21E 1.1618 0.0152 -0.2899 0.193 Uiso calc PR 0.357(5) 1 A 2
H H21F 1.1067 -0.0344 -0.1911 0.193 Uiso calc PR 0.357(5) 1 A 2
C C1 0.0824(2) 0.22542(12) -0.4319(4) 0.0848(9) Uani d . 1 1 . .
H H1 0.0401 0.1854 -0.4424 0.102 Uiso calc R 1 1 . .
C C2 0.0089(3) 0.28135(16) -0.4741(4) 0.1085(12) Uani d . 1 1 . .
H H2 -0.0825 0.2786 -0.5139 0.130 Uiso calc R 1 1 . .
C C3 0.0703(3) 0.34092(13) -0.4575(3) 0.0856(8) Uani d . 1 1 . .
H H3 0.0205 0.3782 -0.4870 0.103 Uiso calc R 1 1 . .
C C4 0.2037(2) 0.34509(10) -0.3979(2) 0.0626(5) Uani d . 1 1 . .
H H4 0.2452 0.3853 -0.3846 0.075 Uiso calc R 1 1 . .
C C5 0.27777(19) 0.28931(9) -0.3569(2) 0.0471(4) Uani d . 1 1 . .
H H5 0.3691 0.2925 -0.3168 0.056 Uiso calc R 1 1 . .
C C6 0.21829(17) 0.22904(9) -0.37441(19) 0.0440(4) Uani d . 1 1 . .
C C7 0.30111(16) 0.16807(8) -0.33946(18) 0.0408(4) Uani d . 1 1 . .
H H7 0.2434 0.1316 -0.3299 0.049 Uiso calc R 1 1 . .
C C8 0.36452(19) 0.15567(9) -0.47117(18) 0.0458(4) Uani d . 1 1 . .
H H8A 0.2989 0.1650 -0.5640 0.055 Uiso calc R 1 1 . .
H H8B 0.4376 0.1858 -0.4636 0.055 Uiso calc R 1 1 . .
C C9 0.41619(18) 0.08813(9) -0.48056(19) 0.0449(4) Uani d . 1 1 A .
C C10 0.58017(16) 0.10519(8) -0.23581(17) 0.0376(3) Uani d . 1 1 A .
H H10 0.6102 0.1460 -0.2707 0.045 Uiso calc R 1 1 . .
C C11 0.48458(16) 0.12102(8) -0.13579(17) 0.0373(3) Uani d . 1 1 . .
H H11 0.4271 0.0836 -0.1336 0.045 Uiso calc R 1 1 . .
C C12 0.55952(16) 0.13754(8) 0.02285(17) 0.0391(4) Uani d . 1 1 . .
C C13 0.62934(19) 0.19509(9) 0.0542(2) 0.0488(4) Uani d . 1 1 . .
H H13 0.6259 0.2252 -0.0219 0.059 Uiso calc R 1 1 . .
C C14 0.7041(2) 0.20809(11) 0.1978(2) 0.0631(6) Uani d . 1 1 . .
H H14 0.7509 0.2468 0.2175 0.076 Uiso calc R 1 1 . .
C C15 0.7099(2) 0.16440(12) 0.3115(2) 0.0664(6) Uani d . 1 1 . .
H H15 0.7614 0.1732 0.4075 0.080 Uiso calc R 1 1 . .
C C16 0.6394(2) 0.10777(12) 0.2830(2) 0.0618(6) Uani d . 1 1 . .
H H16 0.6417 0.0784 0.3602 0.074 Uiso calc R 1 1 . .
C C17 0.56480(19) 0.09428(10) 0.1392(2) 0.0498(4) Uani d . 1 1 . .
H H17 0.5176 0.0556 0.1205 0.060 Uiso calc R 1 1 . .
C C18 0.70240(17) 0.06669(9) -0.15516(18) 0.0441(4) Uani d . 1 1 . .
H H18A 0.6754 0.0232 -0.1361 0.053 Uiso calc R 1 1 A 1
H H18B 0.7415 0.0868 -0.0591 0.053 Uiso calc R 1 1 A 1
N N1 0.51362(15) 0.06727(7) -0.36699(16) 0.0446(4) Uani d . 1 1 . .
H H1A 0.547(2) 0.0287(11) -0.377(2) 0.054 Uiso d . 1 1 . .
N N2 0.40150(15) 0.17695(7) -0.19801(15) 0.0419(3) Uani d . 1 1 . .
H H2A 0.358(2) 0.1892(10) -0.130(2) 0.050 Uiso d . 1 1 . .
O O1 0.36881(14) 0.05339(7) -0.58997(15) 0.0643(4) Uani d . 1 1 . .

loop_
_atom_site_aniso_label
_atom_site_aniso_U_11
_atom_site_aniso_U_22
_atom_site_aniso_U_33
_atom_site_aniso_U_12
_atom_site_aniso_U_13
_atom_site_aniso_U_23
O2 0.050(6) 0.142(7) 0.066(3) 0.000(5) 0.023(5) 0.029(4)
O3 0.0556(9) 0.074(3) 0.064(2) 0.031(2) 0.0251(14) 0.0246(16)
C19 0.037(3) 0.0839(15) 0.023(4) 0.004(2) 0.0146(19) -0.003(3)
C20 0.117(3) 0.177(7) 0.111(5) 0.098(4) 0.084(4) 0.075(4)
C21 0.136(5) 0.134(4) 0.149(5) 0.038(3) 0.098(4) 0.013(3)
O2' 0.050(6) 0.142(7) 0.066(3) 0.000(5) 0.023(5) 0.029(4)
O3' 0.0556(9) 0.074(3) 0.064(2) 0.031(2) 0.0251(14) 0.0246(16)
C19' 0.037(3) 0.0839(15) 0.023(4) 0.004(2) 0.0146(19) -0.003(3)
C20' 0.117(3) 0.177(7) 0.111(5) 0.098(4) 0.084(4) 0.075(4)
C21' 0.136(5) 0.134(4) 0.149(5) 0.038(3) 0.098(4) 0.013(3)
C1 0.0471(12) 0.0646(14) 0.126(2) 0.0075(11) -0.0103(13) -0.0144(14)
C2 0.0544(15) 0.093(2) 0.151(3) 0.0259(14) -0.0247(17) -0.018(2)
C3 0.0797(17) 0.0709(16) 0.0892(18) 0.0377(14) -0.0114(14) -0.0073(13)
C4 0.0752(14) 0.0485(11) 0.0594(12) 0.0135(10) 0.0078(10) 0.0012(9)
C5 0.0473(10) 0.0458(9) 0.0454(9) 0.0064(8) 0.0065(8) -0.0004(7)
C6 0.0406(9) 0.0483(9) 0.0396(8) 0.0094(7) 0.0032(7) -0.0037(7)
C7 0.0396(8) 0.0377(8) 0.0422(8) 0.0014(7) 0.0047(7) -0.0014(6)
C8 0.0521(10) 0.0443(9) 0.0354(8) 0.0098(8) 0.0002(7) -0.0033(7)
C9 0.0450(9) 0.0473(9) 0.0390(8) 0.0059(8) 0.0038(7) -0.0091(7)
C10 0.0399(8) 0.0401(8) 0.0303(7) 0.0020(7) 0.0040(6) -0.0026(6)
C11 0.0390(8) 0.0377(8) 0.0335(7) 0.0014(6) 0.0059(6) 0.0009(6)
C12 0.0420(9) 0.0437(9) 0.0324(7) 0.0070(7) 0.0106(6) 0.0003(6)
C13 0.0576(11) 0.0445(9) 0.0417(9) 0.0013(8) 0.0073(8) -0.0023(7)
C14 0.0690(14) 0.0585(12) 0.0541(11) 0.0015(10) 0.0008(10) -0.0151(9)
C15 0.0723(14) 0.0845(16) 0.0354(9) 0.0191(12) 0.0005(9) -0.0094(10)
C16 0.0681(13) 0.0825(15) 0.0356(9) 0.0183(12) 0.0142(9) 0.0124(9)
C17 0.0539(11) 0.0547(10) 0.0422(9) 0.0037(9) 0.0145(8) 0.0081(8)
C18 0.0403(9) 0.0547(10) 0.0340(8) 0.0061(8) 0.0033(7) -0.0011(7)
N1 0.0464(8) 0.0414(8) 0.0398(7) 0.0096(6) -0.0011(6) -0.0101(6)
N2 0.0462(8) 0.0440(8) 0.0334(7) 0.0106(6) 0.0060(6) -0.0020(6)
O1 0.0632(9) 0.0623(8) 0.0527(8) 0.0199(7) -0.0136(6) -0.0251(6)

loop_
_atom_type_symbol
_atom_type_description
_atom_type_scat_dispersion_real
_atom_type_scat_dispersion_imag
_atom_type_scat_source
C C 0.0033 0.0016 'International Tables Vol C Tables 4.2.6.8 and 6.1.1.4'
H H 0.0000 0.0000 'International Tables Vol C Tables 4.2.6.8 and 6.1.1.4'
N N 0.0061 0.0033 'International Tables Vol C Tables 4.2.6.8 and 6.1.1.4'
O O 0.0106 0.0060 'International Tables Vol C Tables 4.2.6.8 and 6.1.1.4'

loop_
_geom_angle_atom_site_label_1
_geom_angle_atom_site_label_2
_geom_angle_atom_site_label_3
_geom_angle
C20 O3 C19 111.8(4)
O2 C19 O3 132.9(14)
O2 C19 C18 125.4(17)
O3 C19 C18 101.1(6)
C21 C20 O3 117.8(8)
C21 C20 H20A 107.8
O3 C20 H20A 107.8
C21 C20 H20B 107.8
O3 C20 H20B 107.8
H20A C20 H20B 107.2
C19' O3' C20' 131.8(12)
O3' C19' C18 133(2)
O3' C19' O2' 102(2)
C18 C19' O2' 124(3)
C21' C20' O3' 119.9(12)
C21' C20' H20C 107.4
O3' C20' H20C 107.4
C21' C20' H20D 107.4
O3' C20' H20D 107.4
H20C C20' H20D 106.9
C20' C21' H21D 109.5
C20' C21' H21E 109.5
H21D C21' H21E 109.5
C20' C21' H21F 109.5
H21D C21' H21F 109.5
H21E C21' H21F 109.5
C6 C1 C2 120.1(2)
C6 C1 H1 120.0
C2 C1 H1 120.0
C3 C2 C1 120.5(2)
C3 C2 H2 119.8
C1 C2 H2 119.8
C4 C3 C2 119.9(2)
C4 C3 H3 120.1
C2 C3 H3 120.1
C3 C4 C5 119.8(2)
C3 C4 H4 120.1
C5 C4 H4 120.1
C6 C5 C4 121.16(18)
C6 C5 H5 119.4
C4 C5 H5 119.4
C1 C6 C5 118.56(18)
C1 C6 C7 120.55(18)
C5 C6 C7 120.81(15)
N2 C7 C6 109.00(13)
N2 C7 C8 111.87(14)
C6 C7 C8 107.62(14)
N2 C7 H7 109.4
C6 C7 H7 109.4
C8 C7 H7 109.4
C9 C8 C7 115.33(15)
C9 C8 H8A 108.4
C7 C8 H8A 108.4
C9 C8 H8B 108.4
C7 C8 H8B 108.4
H8A C8 H8B 107.5
O1 C9 N1 121.47(16)
O1 C9 C8 120.70(16)
N1 C9 C8 117.83(15)
N1 C10 C18 106.70(13)
N1 C10 C11 111.32(13)
C18 C10 C11 113.57(13)
N1 C10 H10 108.4
C18 C10 H10 108.4
C11 C10 H10 108.4
N2 C11 C12 108.01(13)
N2 C11 C10 109.60(13)
C12 C11 C10 111.71(13)
N2 C11 H11 109.2
C12 C11 H11 109.2
C10 C11 H11 109.2
C17 C12 C13 118.39(16)
C17 C12 C11 120.79(16)
C13 C12 C11 120.77(15)
C14 C13 C12 120.41(18)
C14 C13 H13 119.8
C12 C13 H13 119.8
C15 C14 C13 120.6(2)
C15 C14 H14 119.7
C13 C14 H14 119.7
C16 C15 C14 119.77(19)
C16 C15 H15 120.1
C14 C15 H15 120.1
C15 C16 C17 119.98(19)
C15 C16 H16 120.0
C17 C16 H16 120.0
C12 C17 C16 120.88(19)
C12 C17 H17 119.6
C16 C17 H17 119.6
C19' C18 C10 116.5(12)
C10 C18 C19 112.1(5)
C19' C18 H18A 107.9
C10 C18 H18A 109.2
C19 C18 H18A 109.2
C19' C18 H18B 105.9
C10 C18 H18B 109.2
C19 C18 H18B 109.2
H18A C18 H18B 107.9
C9 N1 C10 125.81(15)
C9 N1 H1A 116.7(13)
C10 N1 H1A 117.1(13)
C7 N2 C11 117.82(13)
C7 N2 H2A 106.8(13)
C11 N2 H2A 107.3(13)

loop_
_geom_bond_atom_site_label_1
_geom_bond_atom_site_label_2
_geom_bond_distance
O2 C19 1.14(3)
O3 C20 1.430(8)
O3 C19 1.445(15)
C19 C18 1.596(7)
C20 C21 1.298(11)
C20 H20A 0.9700
C20 H20B 0.9700
C21 H21A 0.9600
C21 H21B 0.9600
C21 H21C 0.9600
O2' C19' 1.30(5)
O3' C19' 1.20(3)
O3' C20' 1.474(16)
C19' C18 1.294(16)
C20' C21' 1.130(18)
C20' H20C 0.9700
C20' H20D 0.9700
C21' H21D 0.9600
C21' H21E 0.9600
C21' H21F 0.9600
C1 C6 1.379(3)
C1 C2 1.386(4)
C1 H1 0.9300
C2 C3 1.377(4)
C2 H2 0.9300
C3 C4 1.359(3)
C3 H3 0.9300
C4 C5 1.385(3)
C4 H4 0.9300
C5 C6 1.381(3)
C5 H5 0.9300
C6 C7 1.514(2)
C7 N2 1.462(2)
C7 C8 1.536(2)
C7 H7 0.9800
C8 C9 1.505(2)
C8 H8A 0.9700
C8 H8B 0.9700
C9 O1 1.234(2)
C9 N1 1.332(2)
C10 N1 1.460(2)
C10 C18 1.524(2)
C10 C11 1.545(2)
C10 H10 0.9800
C11 N2 1.470(2)
C11 C12 1.512(2)
C11 H11 0.9800
C12 C17 1.385(2)
C12 C13 1.385(3)
C13 C14 1.382(3)
C13 H13 0.9300
C14 C15 1.371(3)
C14 H14 0.9300
C15 C16 1.370(3)
C15 H15 0.9300
C16 C17 1.385(3)
C16 H16 0.9300
C17 H17 0.9300
C18 H18A 0.9700
C18 H18B 0.9700
N1 H1A 0.88(2)
N2 H2A 0.89(2)

loop_
_geom_hbond_atom_site_label_D
_geom_hbond_atom_site_label_H
_geom_hbond_atom_site_label_A
_geom_hbond_site_symmetry_A
_geom_hbond_distance_DH
_geom_hbond_distance_HA
_geom_hbond_distance_DA
_geom_hbond_angle_DHA
N1 H1A O1 3_654 0.88(2) 1.97(2) 2.846(2) 174.0(10)

loop_
_geom_torsion_atom_site_label_1
_geom_torsion_atom_site_label_2
_geom_torsion_atom_site_label_3
_geom_torsion_atom_site_label_4
_geom_torsion
C20 O3 C19 O2 -7(3)
C20 O3 C19 C18 -178.8(7)
C19 O3 C20 C21 -97.5(9)
C20' O3' C19' C18 177(2)
C20' O3' C19' O2' 3(4)
C19' O3' C20' C21' 149(2)
C6 C1 C2 C3 -0.7(5)
C1 C2 C3 C4 -0.7(5)
C2 C3 C4 C5 1.3(4)
C3 C4 C5 C6 -0.5(3)
C2 C1 C6 C5 1.5(4)
C2 C1 C6 C7 -175.1(3)
C4 C5 C6 C1 -0.9(3)
C4 C5 C6 C7 175.72(17)
C1 C6 C7 N2 -139.3(2)
C5 C6 C7 N2 44.1(2)
C1 C6 C7 C8 99.2(2)
C5 C6 C7 C8 -77.4(2)
N2 C7 C8 C9 77.82(19)
C6 C7 C8 C9 -162.47(14)
C7 C8 C9 O1 117.5(2)
C7 C8 C9 N1 -62.1(2)
N1 C10 C11 N2 -81.30(16)
C18 C10 C11 N2 158.24(14)
N1 C10 C11 C12 159.02(13)
C18 C10 C11 C12 38.57(19)
N2 C11 C12 C17 132.98(17)
C10 C11 C12 C17 -106.41(18)
N2 C11 C12 C13 -49.9(2)
C10 C11 C12 C13 70.74(19)
C17 C12 C13 C14 1.1(3)
C11 C12 C13 C14 -176.07(17)
C12 C13 C14 C15 -0.3(3)
C13 C14 C15 C16 -0.9(3)
C14 C15 C16 C17 1.2(3)
C13 C12 C17 C16 -0.8(3)
C11 C12 C17 C16 176.38(16)
C15 C16 C17 C12 -0.3(3)
O3' C19' C18 C10 -167(2)
O2' C19' C18 C10 5(4)
O3' C19' C18 C19 -15E1(3)
O2' C19' C18 C19 2E1(2)
N1 C10 C18 C19' 69.2(14)
C11 C10 C18 C19' -167.8(14)
N1 C10 C18 C19 67.8(6)
C11 C10 C18 C19 -169.1(6)
O2 C19 C18 C19' -14E1(3)
O3 C19 C18 C19' 3E1(2)
O2 C19 C18 C10 24.1(19)
O3 C19 C18 C10 -163.3(5)
O1 C9 N1 C10 177.30(18)
C8 C9 N1 C10 -3.1(3)
C18 C10 N1 C9 -168.04(17)
C11 C10 N1 C9 67.5(2)
C6 C7 N2 C11 174.23(14)
C8 C7 N2 C11 -66.87(19)
C12 C11 N2 C7 -168.61(14)
C10 C11 N2 C7 69.48(18)
